data_7003662
loop_
_publ_author_name
'Noonan, Kevin J. T.'
'Feldscher, Bastian'
'Bates, Joshua I.'
'Kingsley, Justin J.'
'Yam, Mandy'
'Gates, Derek P.'

_publ_section_title
;
 Chemical functionality of poly(methylenephosphine): phosphine--borane
 adducts and methylphosphonium ionomers
;
_journal_issue 33
_journal_name_full 'Dalton Transactions'
_journal_page_first 4451
_journal_page_last 4457
_journal_paper_doi 10.1039/b718140j
_journal_year 2008
_chemical_formula_moiety 'C24 H28 P, C F3 O3 S'
_chemical_formula_sum 'C25 H28 F3 O3 P S'
_chemical_formula_weight 496.50
_chemical_name_systematic
;
?
;
_space_group_IT_number 14
_symmetry_cell_setting monoclinic
_symmetry_space_group_name_Hall '-P 2yn'
_symmetry_space_group_name_H-M 'P 1 21/n 1'
_atom_sites_solution_hydrogens geom
_atom_sites_solution_primary direct
_atom_sites_solution_secondary difmap
_audit_creation_method SHELXL-97
_cell_angle_alpha 90.000(5)
_cell_angle_beta 98.166(5)
_cell_angle_gamma 90.000(5)
_cell_formula_units_Z 4
_cell_length_a 10.118(5)
_cell_length_b 17.583(5)
_cell_length_c 13.314(5)
_cell_measurement_reflns_used 5623
_cell_measurement_temperature 173(2)
_cell_measurement_theta_max 27.9
_cell_measurement_theta_min 1.9
_cell_volume 2344.6(16)
_computing_structure_refinement 'SHELXL-97 (Sheldrick, 1997)'
_diffrn_ambient_temperature 173(2)
_diffrn_measured_fraction_theta_full 0.998
_diffrn_measured_fraction_theta_max 0.998
_diffrn_measurement_device_type 'Bruker X8 APEX 2'
_diffrn_measurement_method 'area detector'
_diffrn_radiation_monochromator graphite
_diffrn_radiation_source 'fine-focus sealed tube'
_diffrn_radiation_type MoK\a
_diffrn_radiation_wavelength 0.71069
_diffrn_reflns_av_R_equivalents 0.0554
_diffrn_reflns_av_sigmaI/netI 0.0460
_diffrn_reflns_limit_h_max 13
_diffrn_reflns_limit_h_min -13
_diffrn_reflns_limit_k_max 23
_diffrn_reflns_limit_k_min -23
_diffrn_reflns_limit_l_max 15
_diffrn_reflns_limit_l_min -17
_diffrn_reflns_number 40481
_diffrn_reflns_theta_full 27.93
_diffrn_reflns_theta_max 27.93
_diffrn_reflns_theta_min 1.93
_exptl_absorpt_coefficient_mu 0.256
_exptl_absorpt_correction_T_max 0.95
_exptl_absorpt_correction_T_min 0.842
_exptl_absorpt_correction_type multi-scan
_exptl_crystal_colour colourless
_exptl_crystal_density_diffrn 1.407
_exptl_crystal_density_method 'not measured'
_exptl_crystal_description irregular
_exptl_crystal_F_000 1040
_exptl_crystal_size_max 0.45
_exptl_crystal_size_mid 0.4
_exptl_crystal_size_min 0.2
_refine_diff_density_max 0.395
_refine_diff_density_min -0.334
_refine_diff_density_rms 0.056
_refine_ls_extinction_method none
_refine_ls_goodness_of_fit_ref 1.004
_refine_ls_hydrogen_treatment constr
_refine_ls_matrix_type full
_refine_ls_number_parameters 303
_refine_ls_number_reflns 5623
_refine_ls_number_restraints 0
_refine_ls_restrained_S_all 1.004
_refine_ls_R_factor_all 0.0754
_refine_ls_R_factor_gt 0.0439
_refine_ls_shift/su_max 0.001
_refine_ls_shift/su_mean 0.000
_refine_ls_structure_factor_coef Fsqd
_refine_ls_weighting_details 'calc w=1/[\s^2^(Fo^2^)+(0.0430P)^2^+1.3944P] where P=(Fo^2^+2Fc^2^)/3'
_refine_ls_weighting_scheme calc
_refine_ls_wR_factor_gt 0.0943
_refine_ls_wR_factor_ref 0.1080
_reflns_number_gt 3960
_reflns_number_total 5623
_reflns_threshold_expression >2sigma(I)
_cod_data_source_file b718140j.txt
_cod_data_source_block dg072
_cod_original_sg_symbol_H-M 'P 21/n'
_cod_database_code 7003662

loop_
_symmetry_equiv_pos_as_xyz
'x, y, z'
'-x+1/2, y+1/2, -z+1/2'
'-x, -y, -z'
'x-1/2, -y-1/2, z-1/2'

loop_
_atom_site_label
_atom_site_type_symbol
_atom_site_fract_x
_atom_site_fract_y
_atom_site_fract_z
_atom_site_U_iso_or_equiv
_atom_site_adp_type
_atom_site_occupancy
_atom_site_symmetry_multiplicity
_atom_site_calc_flag
_atom_site_refinement_flags
_atom_site_disorder_assembly
_atom_site_disorder_group
C1 C 0.96557(19) 0.10407(11) 0.59291(13) 0.0204(4) Uani 1 1 d . . .
C2 C 1.08250(19) 0.05898(11) 0.61434(14) 0.0224(4) Uani 1 1 d . . .
C3 C 1.0947(2) -0.01288(13) 0.67657(18) 0.0362(5) Uani 1 1 d . . .
H3A H 1.1854 -0.0332 0.6798 0.054 Uiso 1 1 calc R . .
H3B H 1.0304 -0.0505 0.6451 0.054 Uiso 1 1 calc R . .
H3C H 1.0764 -0.0017 0.7453 0.054 Uiso 1 1 calc R . .
C4 C 1.1961(2) 0.08245(12) 0.57589(15) 0.0256(4) Uani 1 1 d . . .
H4 H 1.2746 0.0525 0.5904 0.031 Uiso 1 1 calc R . .
C5 C 1.2010(2) 0.14721(12) 0.51753(15) 0.0261(4) Uani 1 1 d . . .
C6 C 1.3281(2) 0.17104(14) 0.48000(18) 0.0367(5) Uani 1 1 d . . .
H6A H 1.3814 0.2022 0.5318 0.055 Uiso 1 1 calc R . .
H6B H 1.3066 0.2007 0.4175 0.055 Uiso 1 1 calc R . .
H6C H 1.3791 0.1258 0.4663 0.055 Uiso 1 1 calc R . .
C7 C 1.0861(2) 0.19004(12) 0.49670(14) 0.0259(4) Uani 1 1 d . . .
H7 H 1.0873 0.2344 0.4561 0.031 Uiso 1 1 calc R . .
C8 C 0.9689(2) 0.17048(11) 0.53306(14) 0.0220(4) Uani 1 1 d . . .
C9 C 0.8513(2) 0.22259(13) 0.50261(16) 0.0310(5) Uani 1 1 d . . .
H9A H 0.8836 0.2728 0.4851 0.046 Uiso 1 1 calc R . .
H9B H 0.7997 0.2276 0.5592 0.046 Uiso 1 1 calc R . .
H9C H 0.7943 0.2012 0.4437 0.046 Uiso 1 1 calc R . .
C10 C 0.6701(2) 0.08731(14) 0.54842(16) 0.0351(5) Uani 1 1 d . . .
H10A H 0.6953 0.0670 0.4853 0.053 Uiso 1 1 calc R . .
H10B H 0.6378 0.1396 0.5372 0.053 Uiso 1 1 calc R . .
H10C H 0.5993 0.0558 0.5699 0.053 Uiso 1 1 calc R . .
C11 C 0.8041(2) -0.00428(12) 0.70475(18) 0.0325(5) Uani 1 1 d . . .
H11A H 0.7140 -0.0120 0.7219 0.049 Uiso 1 1 calc R . .
H11B H 0.8690 -0.0062 0.7668 0.049 Uiso 1 1 calc R . .
H11C H 0.8244 -0.0443 0.6581 0.049 Uiso 1 1 calc R . .
C12 C 0.79873(19) 0.16215(11) 0.74041(14) 0.0217(4) Uani 1 1 d . . .
H12 H 0.8386 0.2087 0.7138 0.026 Uiso 1 1 calc R . .
C13 C 0.65467(19) 0.18232(11) 0.74756(14) 0.0218(4) Uani 1 1 d . . .
C14 C 0.6134(2) 0.25699(12) 0.72708(15) 0.0273(5) Uani 1 1 d . . .
H14 H 0.6757 0.2940 0.7112 0.033 Uiso 1 1 calc R . .
C15 C 0.4814(2) 0.27751(13) 0.72979(16) 0.0332(5) Uani 1 1 d . . .
H15 H 0.4543 0.3287 0.7165 0.040 Uiso 1 1 calc R . .
C16 C 0.3896(2) 0.22456(13) 0.75152(16) 0.0330(5) Uani 1 1 d . . .
H16 H 0.2992 0.2388 0.7524 0.040 Uiso 1 1 calc R . .
C17 C 0.4297(2) 0.15085(13) 0.77199(16) 0.0324(5) Uani 1 1 d . . .
H17 H 0.3669 0.1142 0.7879 0.039 Uiso 1 1 calc R . .
C18 C 0.5603(2) 0.12952(12) 0.76969(15) 0.0270(5) Uani 1 1 d . . .
H18 H 0.5863 0.0782 0.7834 0.032 Uiso 1 1 calc R . .
C19 C 0.8893(2) 0.14193(11) 0.83862(14) 0.0226(4) Uani 1 1 d . . .
C20 C 0.8427(2) 0.11069(13) 0.92208(16) 0.0315(5) Uani 1 1 d . . .
H20 H 0.7499 0.1016 0.9206 0.038 Uiso 1 1 calc R . .
C21 C 0.9312(3) 0.09249(14) 1.00811(17) 0.0402(6) Uani 1 1 d . . .
H21 H 0.8983 0.0715 1.0655 0.048 Uiso 1 1 calc R . .
C22 C 1.0656(3) 0.10446(14) 1.01131(18) 0.0425(6) Uani 1 1 d . . .
H22 H 1.1258 0.0912 1.0701 0.051 Uiso 1 1 calc R . .
C23 C 1.1125(2) 0.13588(14) 0.92858(18) 0.0381(6) Uani 1 1 d . . .
H23 H 1.2055 0.1444 0.9304 0.046 Uiso 1 1 calc R . .
C24 C 1.0253(2) 0.15510(12) 0.84296(16) 0.0306(5) Uani 1 1 d . . .
H24 H 1.0586 0.1775 0.7866 0.037 Uiso 1 1 calc R . .
C25 C 1.0472(2) 0.42501(14) 0.62493(17) 0.0358(5) Uani 1 1 d . . .
O1 O 0.91087(18) 0.34045(10) 0.72666(13) 0.0486(5) Uani 1 1 d . . .
O2 O 1.15020(18) 0.34449(10) 0.77733(15) 0.0536(5) Uani 1 1 d . . .
O3 O 1.01636(16) 0.45210(9) 0.80894(11) 0.0344(4) Uani 1 1 d . . .
F1 F 1.14838(16) 0.47333(9) 0.63002(11) 0.0575(4) Uani 1 1 d . . .
F2 F 1.06626(19) 0.37235(10) 0.55830(12) 0.0672(5) Uani 1 1 d . . .
F3 F 0.93776(17) 0.46338(10) 0.58713(11) 0.0635(5) Uani 1 1 d . . .
P1 P 0.81303(5) 0.08660(3) 0.64542(4) 0.02157(13) Uani 1 1 d . . .
S1 S 1.02887(5) 0.38545(3) 0.74865(4) 0.02671(13) Uani 1 1 d . . .

loop_
_atom_site_aniso_label
_atom_site_aniso_U_11
_atom_site_aniso_U_22
_atom_site_aniso_U_33
_atom_site_aniso_U_23
_atom_site_aniso_U_13
_atom_site_aniso_U_12
C1 0.0192(10) 0.0249(10) 0.0171(9) -0.0016(7) 0.0027(7) 0.0010(8)
C2 0.0224(10) 0.0231(10) 0.0214(9) -0.0012(8) 0.0022(8) 0.0025(8)
C3 0.0290(12) 0.0339(13) 0.0460(13) 0.0129(10) 0.0059(10) 0.0108(10)
C4 0.0191(10) 0.0289(11) 0.0286(10) -0.0051(9) 0.0026(8) 0.0057(9)
C5 0.0243(11) 0.0306(12) 0.0240(10) -0.0062(8) 0.0056(8) -0.0019(9)
C6 0.0281(12) 0.0445(14) 0.0392(13) -0.0009(11) 0.0110(10) -0.0033(11)
C7 0.0306(11) 0.0264(11) 0.0215(9) 0.0006(8) 0.0063(8) -0.0010(9)
C8 0.0227(10) 0.0255(10) 0.0176(9) -0.0026(8) 0.0020(7) 0.0033(8)
C9 0.0311(12) 0.0326(12) 0.0293(11) 0.0069(9) 0.0045(9) 0.0081(10)
C10 0.0232(11) 0.0501(15) 0.0309(11) -0.0102(10) 0.0000(9) -0.0006(10)
C11 0.0329(12) 0.0227(11) 0.0447(13) -0.0024(10) 0.0157(10) -0.0040(10)
C12 0.0224(10) 0.0181(10) 0.0257(10) -0.0020(8) 0.0075(8) -0.0017(8)
C13 0.0228(10) 0.0231(10) 0.0207(9) -0.0043(8) 0.0071(8) 0.0013(8)
C14 0.0319(12) 0.0234(11) 0.0275(10) -0.0013(8) 0.0075(8) -0.0003(9)
C15 0.0389(13) 0.0304(12) 0.0304(11) -0.0008(9) 0.0055(10) 0.0125(10)
C16 0.0253(11) 0.0454(14) 0.0285(11) -0.0067(10) 0.0045(9) 0.0084(10)
C17 0.0258(12) 0.0377(13) 0.0359(12) -0.0066(10) 0.0119(9) -0.0035(10)
C18 0.0266(11) 0.0224(11) 0.0339(11) -0.0031(8) 0.0104(9) 0.0007(9)
C19 0.0265(11) 0.0188(10) 0.0232(9) -0.0042(8) 0.0050(8) -0.0006(8)
C20 0.0330(12) 0.0329(12) 0.0296(11) 0.0008(9) 0.0081(9) -0.0039(10)
C21 0.0537(16) 0.0397(14) 0.0269(11) 0.0057(10) 0.0051(10) -0.0055(12)
C22 0.0497(16) 0.0385(14) 0.0342(12) -0.0001(10) -0.0112(11) -0.0028(12)
C23 0.0294(12) 0.0403(14) 0.0421(13) -0.0099(11) -0.0030(10) -0.0084(11)
C24 0.0295(12) 0.0328(12) 0.0295(11) -0.0073(9) 0.0041(9) -0.0108(10)
C25 0.0394(14) 0.0376(13) 0.0326(12) -0.0058(10) 0.0124(10) -0.0076(11)
O1 0.0464(11) 0.0514(11) 0.0502(10) -0.0040(8) 0.0142(8) -0.0242(9)
O2 0.0458(11) 0.0447(11) 0.0689(12) 0.0074(9) 0.0033(9) 0.0225(9)
O3 0.0404(9) 0.0311(9) 0.0320(8) -0.0020(7) 0.0062(7) 0.0045(7)
F1 0.0664(11) 0.0576(10) 0.0530(9) 0.0009(7) 0.0242(8) -0.0311(8)
F2 0.0928(13) 0.0639(11) 0.0539(9) -0.0259(8) 0.0413(9) -0.0197(10)
F3 0.0664(11) 0.0822(12) 0.0391(8) 0.0194(8) -0.0023(7) 0.0133(10)
P1 0.0183(3) 0.0246(3) 0.0224(2) -0.0035(2) 0.00460(19) 0.0000(2)
S1 0.0256(3) 0.0228(3) 0.0325(3) 0.0019(2) 0.0068(2) 0.0006(2)

loop_
_atom_type_symbol
_atom_type_description
_atom_type_scat_dispersion_real
_atom_type_scat_dispersion_imag
_atom_type_scat_source
C C 0.0033 0.0016 'International Tables Vol C Tables 4.2.6.8 and 6.1.1.4'
H H 0.0000 0.0000 'International Tables Vol C Tables 4.2.6.8 and 6.1.1.4'
O O 0.0106 0.0060 'International Tables Vol C Tables 4.2.6.8 and 6.1.1.4'
F F 0.0171 0.0103 'International Tables Vol C Tables 4.2.6.8 and 6.1.1.4'
P P 0.1023 0.0942 'International Tables Vol C Tables 4.2.6.8 and 6.1.1.4'
S S 0.1246 0.1234 'International Tables Vol C Tables 4.2.6.8 and 6.1.1.4'

loop_
_geom_angle_atom_site_label_1
_geom_angle_atom_site_label_2
_geom_angle_atom_site_label_3
_geom_angle
_geom_angle_site_symmetry_1
_geom_angle_site_symmetry_3
_geom_angle_publ_flag
C8 C1 C2 119.21(18) . . ?
C8 C1 P1 116.54(14) . . ?
C2 C1 P1 124.07(15) . . ?
C4 C2 C1 118.08(18) . . ?
C4 C2 C3 116.44(18) . . ?
C1 C2 C3 125.47(18) . . ?
C2 C3 H3A 109.5 . . ?
C2 C3 H3B 109.5 . . ?
H3A C3 H3B 109.5 . . ?
C2 C3 H3C 109.5 . . ?
H3A C3 H3C 109.5 . . ?
H3B C3 H3C 109.5 . . ?
C5 C4 C2 123.42(19) . . ?
C5 C4 H4 118.3 . . ?
C2 C4 H4 118.3 . . ?
C7 C5 C4 117.72(19) . . ?
C7 C5 C6 121.1(2) . . ?
C4 C5 C6 121.12(19) . . ?
C5 C6 H6A 109.5 . . ?
C5 C6 H6B 109.5 . . ?
H6A C6 H6B 109.5 . . ?
C5 C6 H6C 109.5 . . ?
H6A C6 H6C 109.5 . . ?
H6B C6 H6C 109.5 . . ?
C5 C7 C8 122.19(19) . . ?
C5 C7 H7 118.9 . . ?
C8 C7 H7 118.9 . . ?
C7 C8 C1 119.38(18) . . ?
C7 C8 C9 115.83(18) . . ?
C1 C8 C9 124.78(18) . . ?
C8 C9 H9A 109.5 . . ?
C8 C9 H9B 109.5 . . ?
H9A C9 H9B 109.5 . . ?
C8 C9 H9C 109.5 . . ?
H9A C9 H9C 109.5 . . ?
H9B C9 H9C 109.5 . . ?
P1 C10 H10A 109.5 . . ?
P1 C10 H10B 109.5 . . ?
H10A C10 H10B 109.5 . . ?
P1 C10 H10C 109.5 . . ?
H10A C10 H10C 109.5 . . ?
H10B C10 H10C 109.5 . . ?
P1 C11 H11A 109.5 . . ?
P1 C11 H11B 109.5 . . ?
H11A C11 H11B 109.5 . . ?
P1 C11 H11C 109.5 . . ?
H11A C11 H11C 109.5 . . ?
H11B C11 H11C 109.5 . . ?
C13 C12 C19 117.75(16) . . ?
C13 C12 P1 112.29(13) . . ?
C19 C12 P1 108.76(13) . . ?
C13 C12 H12 105.7 . . ?
C19 C12 H12 105.7 . . ?
P1 C12 H12 105.7 . . ?
C18 C13 C14 118.30(19) . . ?
C18 C13 C12 123.47(18) . . ?
C14 C13 C12 118.18(18) . . ?
C15 C14 C13 120.2(2) . . ?
C15 C14 H14 119.9 . . ?
C13 C14 H14 119.9 . . ?
C16 C15 C14 120.7(2) . . ?
C16 C15 H15 119.7 . . ?
C14 C15 H15 119.7 . . ?
C17 C16 C15 119.4(2) . . ?
C17 C16 H16 120.3 . . ?
C15 C16 H16 120.3 . . ?
C16 C17 C18 120.6(2) . . ?
C16 C17 H17 119.7 . . ?
C18 C17 H17 119.7 . . ?
C17 C18 C13 120.8(2) . . ?
C17 C18 H18 119.6 . . ?
C13 C18 H18 119.6 . . ?
C20 C19 C24 118.84(19) . . ?
C20 C19 C12 123.32(19) . . ?
C24 C19 C12 117.84(18) . . ?
C19 C20 C21 120.1(2) . . ?
C19 C20 H20 119.9 . . ?
C21 C20 H20 119.9 . . ?
C22 C21 C20 120.8(2) . . ?
C22 C21 H21 119.6 . . ?
C20 C21 H21 119.6 . . ?
C21 C22 C23 119.4(2) . . ?
C21 C22 H22 120.3 . . ?
C23 C22 H22 120.3 . . ?
C22 C23 C24 120.5(2) . . ?
C22 C23 H23 119.8 . . ?
C24 C23 H23 119.8 . . ?
C23 C24 C19 120.4(2) . . ?
C23 C24 H24 119.8 . . ?
C19 C24 H24 119.8 . . ?
F2 C25 F1 107.45(19) . . ?
F2 C25 F3 107.2(2) . . ?
F1 C25 F3 106.8(2) . . ?
F2 C25 S1 112.62(17) . . ?
F1 C25 S1 112.08(16) . . ?
F3 C25 S1 110.41(16) . . ?
C11 P1 C10 103.74(11) . . ?
C11 P1 C1 114.92(10) . . ?
C10 P1 C1 111.39(10) . . ?
C11 P1 C12 108.96(10) . . ?
C10 P1 C12 110.64(10) . . ?
C1 P1 C12 107.19(9) . . ?
O1 S1 O2 115.95(12) . . ?
O1 S1 O3 115.42(11) . . ?
O2 S1 O3 113.76(11) . . ?
O1 S1 C25 102.47(11) . . ?
O2 S1 C25 103.90(12) . . ?
O3 S1 C25 102.84(10) . . ?

loop_
_geom_bond_atom_site_label_1
_geom_bond_atom_site_label_2
_geom_bond_distance
_geom_bond_site_symmetry_2
_geom_bond_publ_flag
C1 C8 1.417(3) . ?
C1 C2 1.419(3) . ?
C1 P1 1.809(2) . ?
C2 C4 1.386(3) . ?
C2 C3 1.506(3) . ?
C3 H3A 0.9800 . ?
C3 H3B 0.9800 . ?
C3 H3C 0.9800 . ?
C4 C5 1.383(3) . ?
C4 H4 0.9500 . ?
C5 C7 1.380(3) . ?
C5 C6 1.504(3) . ?
C6 H6A 0.9800 . ?
C6 H6B 0.9800 . ?
C6 H6C 0.9800 . ?
C7 C8 1.386(3) . ?
C7 H7 0.9500 . ?
C8 C9 1.511(3) . ?
C9 H9A 0.9800 . ?
C9 H9B 0.9800 . ?
C9 H9C 0.9800 . ?
C10 P1 1.797(2) . ?
C10 H10A 0.9800 . ?
C10 H10B 0.9800 . ?
C10 H10C 0.9800 . ?
C11 P1 1.790(2) . ?
C11 H11A 0.9800 . ?
C11 H11B 0.9800 . ?
C11 H11C 0.9800 . ?
C12 C13 1.516(3) . ?
C12 C19 1.528(3) . ?
C12 P1 1.854(2) . ?
C12 H12 1.0000 . ?
C13 C18 1.393(3) . ?
C13 C14 1.393(3) . ?
C14 C15 1.389(3) . ?
C14 H14 0.9500 . ?
C15 C16 1.375(3) . ?
C15 H15 0.9500 . ?
C16 C17 1.374(3) . ?
C16 H16 0.9500 . ?
C17 C18 1.378(3) . ?
C17 H17 0.9500 . ?
C18 H18 0.9500 . ?
C19 C20 1.381(3) . ?
C19 C24 1.389(3) . ?
C20 C21 1.387(3) . ?
C20 H20 0.9500 . ?
C21 C22 1.371(4) . ?
C21 H21 0.9500 . ?
C22 C23 1.376(3) . ?
C22 H22 0.9500 . ?
C23 C24 1.381(3) . ?
C23 H23 0.9500 . ?
C24 H24 0.9500 . ?
C25 F2 1.315(3) . ?
C25 F1 1.325(3) . ?
C25 F3 1.333(3) . ?
C25 S1 1.822(2) . ?
O1 S1 1.4275(18) . ?
O2 S1 1.4278(18) . ?
O3 S1 1.4362(16) . ?

loop_
_geom_torsion_atom_site_label_1
_geom_torsion_atom_site_label_2
_geom_torsion_atom_site_label_3
_geom_torsion_atom_site_label_4
_geom_torsion
_geom_torsion_site_symmetry_1
_geom_torsion_site_symmetry_2
_geom_torsion_site_symmetry_3
_geom_torsion_site_symmetry_4
_geom_torsion_publ_flag
C8 C1 C2 C4 0.4(3) . . . . ?
P1 C1 C2 C4 -174.60(14) . . . . ?
C8 C1 C2 C3 179.99(19) . . . . ?
P1 C1 C2 C3 5.0(3) . . . . ?
C1 C2 C4 C5 -0.3(3) . . . . ?
C3 C2 C4 C5 -179.90(19) . . . . ?
C2 C4 C5 C7 -0.3(3) . . . . ?
C2 C4 C5 C6 178.43(19) . . . . ?
C4 C5 C7 C8 0.7(3) . . . . ?
C6 C5 C7 C8 -177.99(19) . . . . ?
C5 C7 C8 C1 -0.6(3) . . . . ?
C5 C7 C8 C9 -179.31(18) . . . . ?
C2 C1 C8 C7 0.0(3) . . . . ?
P1 C1 C8 C7 175.38(14) . . . . ?
C2 C1 C8 C9 178.61(18) . . . . ?
P1 C1 C8 C9 -6.0(3) . . . . ?
C19 C12 C13 C18 -70.5(2) . . . . ?
P1 C12 C13 C18 57.0(2) . . . . ?
C19 C12 C13 C14 112.1(2) . . . . ?
P1 C12 C13 C14 -120.42(17) . . . . ?
C18 C13 C14 C15 0.5(3) . . . . ?
C12 C13 C14 C15 178.11(17) . . . . ?
C13 C14 C15 C16 -0.7(3) . . . . ?
C14 C15 C16 C17 0.8(3) . . . . ?
C15 C16 C17 C18 -0.8(3) . . . . ?
C16 C17 C18 C13 0.6(3) . . . . ?
C14 C13 C18 C17 -0.5(3) . . . . ?
C12 C13 C18 C17 -177.93(18) . . . . ?
C13 C12 C19 C20 27.8(3) . . . . ?
P1 C12 C19 C20 -101.4(2) . . . . ?
C13 C12 C19 C24 -152.94(18) . . . . ?
P1 C12 C19 C24 77.9(2) . . . . ?
C24 C19 C20 C21 -0.4(3) . . . . ?
C12 C19 C20 C21 178.8(2) . . . . ?
C19 C20 C21 C22 -0.6(4) . . . . ?
C20 C21 C22 C23 0.9(4) . . . . ?
C21 C22 C23 C24 -0.1(4) . . . . ?
C22 C23 C24 C19 -1.0(3) . . . . ?
C20 C19 C24 C23 1.2(3) . . . . ?
C12 C19 C24 C23 -178.07(19) . . . . ?
C8 C1 P1 C11 171.37(14) . . . . ?
C2 C1 P1 C11 -13.5(2) . . . . ?
C8 C1 P1 C10 53.78(18) . . . . ?
C2 C1 P1 C10 -131.09(17) . . . . ?
C8 C1 P1 C12 -67.39(16) . . . . ?
C2 C1 P1 C12 107.75(17) . . . . ?
C13 C12 P1 C11 -86.64(16) . . . . ?
C19 C12 P1 C11 45.48(16) . . . . ?
C13 C12 P1 C10 26.80(17) . . . . ?
C19 C12 P1 C10 158.92(14) . . . . ?
C13 C12 P1 C1 148.43(14) . . . . ?
C19 C12 P1 C1 -79.45(15) . . . . ?
F2 C25 S1 O1 -62.7(2) . . . . ?
F1 C25 S1 O1 175.97(17) . . . . ?
F3 C25 S1 O1 57.03(19) . . . . ?
F2 C25 S1 O2 58.4(2) . . . . ?
F1 C25 S1 O2 -62.9(2) . . . . ?
F3 C25 S1 O2 178.12(17) . . . . ?
F2 C25 S1 O3 177.19(17) . . . . ?
F1 C25 S1 O3 55.88(19) . . . . ?
F3 C25 S1 O3 -63.06(18) . . . . ?

loop_
_cod_related_entry_id
_cod_related_entry_database
_cod_related_entry_code
1 ChemSpider 30652649
